data_2002640
loop_
_publ_author_name
'Rabbow, Ch'
'Mueller-Buschbaum, Hk'

_publ_section_title
;
Zur Kristallstruktur von Erdalkalimetall-Lanthanoid-Oxozinkaten: (I)Ba2
Tm2 Zn8 O13,(II)Ba2 Y2 Zn8 O13,(III)Ba Er2 Zn O5 und (IV)Ba5 Er8 Zn4
O21
;
_journal_name_full 'Journal of Alloys Compd.'
_journal_page_first 163
_journal_page_last 167
_journal_paper_doi 10.1016/0925-8388(94)90029-9
_journal_volume 206
_journal_year 1994
_chemical_formula_structural 'Ba5 Er8 (Zn4 O21)'
_chemical_formula_sum 'Ba5 Er8 O21 Zn4'
_chemical_name_systematic 'Pentabarium octaerbium tetrazincate'
_space_group_IT_number 87
_symmetry_cell_setting tetragonal
_symmetry_Int_Tables_number 87
_symmetry_space_group_name_Hall '-I 4'
_symmetry_space_group_name_H-M 'I 4/m'
_cell_angle_alpha 90
_cell_angle_beta 90
_cell_angle_gamma 90
_cell_formula_units_Z 2
_cell_length_a 13.702(2)
_cell_length_b 13.702(2)
_cell_length_c 5.684(1)
_cell_volume 1067.1
_refine_ls_R_factor_all 0.084
_cod_database_code 2002640

loop_
_symmetry_equiv_pos_as_xyz
x,y,z
-x,-y,z
-y,x,z
y,-x,z
-x,-y,-z
x,y,-z
y,-x,-z
-y,x,-z
1/2+x,1/2+y,1/2+z
1/2-x,1/2-y,1/2+z
1/2-y,1/2+x,1/2+z
1/2+y,1/2-x,1/2+z
1/2-x,1/2-y,1/2-z
1/2+x,1/2+y,1/2-z
1/2+y,1/2-x,1/2-z
1/2-y,1/2+x,1/2-z

loop_
_atom_site_label
_atom_site_type_symbol
_atom_site_symmetry_multiplicity
_atom_site_Wyckoff_symbol
_atom_site_fract_x
_atom_site_fract_y
_atom_site_fract_z
_atom_site_occupancy
_atom_site_attached_hydrogens
_atom_site_calc_flag
Er1 Er3+ 8 h 0.2481(1) 0.1679(1) 0. 1. 0 d
Er2 Er3+ 8 h 0.4118(1) 0.3577(1) 0. 1. 0 d
Ba1 Ba2+ 2 a 0. 0. 0. 1. 0 d
Ba2 Ba2+ 8 h 0.5351(1) 0.1399(1) 0. 1. 0 d
Zn1 Zn2+ 8 h 0.0396(1) 0.2507(1) 0. 1. 0 d
O1 O2- 2 b 0.5 0.5 0. 1. 0 d
O2 O2- 8 h 0.6246(4) 0.9637(4) 0. 1. 0 d
O3 O2- 16 i 0.6793(3) 0.5450(3) 0.7462(7) 1. 0 d
O4 O2- 16 i 0.3545(2) 0.2420(2) 0.2531(6) 1. 0 d

loop_
_atom_type_symbol
_atom_type_oxidation_number
Er3+ 3.000
Ba2+ 2.000
Zn2+ 2.000
O2- -2.000
